data_4305032
loop_
_publ_author_name
'Pabitra Baran Chatterjee'
'Subhajit Bhattacharya'
'Anandalok Audhya'
'Ki-Young Choi'
'Akira Endo'
'Muktimoy Chaudhury'

_publ_section_title
;
Coordination Asymmetry in Divanadium(V) Compounds Containing a V2O3 Core:
Synthesis, Characterization, and Redox Properties
;
_journal_name_full 'Inorganic Chemistry'
_journal_page_first 4891
_journal_page_last 4902
_journal_paper_doi 10.1021/ic800208w
_journal_volume 47
_journal_year 2008
_chemical_formula_sum 'C25 H22 N4 O6 S2 V2'
_chemical_formula_weight 640.47
_chemical_name_systematic
;
 ?
;
_space_group_IT_number 2
_symmetry_cell_setting triclinic
_symmetry_space_group_name_Hall '-P 1'
_symmetry_space_group_name_H-M 'P -1'
_atom_sites_solution_hydrogens geom
_atom_sites_solution_primary direct
_atom_sites_solution_secondary difmap
_audit_creation_method SHELXL-97
_cell_angle_alpha 107.3840(10)
_cell_angle_beta 101.890(2)
_cell_angle_gamma 97.5190(10)
_cell_formula_units_Z 2
_cell_length_a 9.9337(8)
_cell_length_b 10.6502(9)
_cell_length_c 13.4951(11)
_cell_measurement_reflns_used 5392
_cell_measurement_temperature 293(2)
_cell_measurement_theta_max 28.3195
_cell_measurement_theta_min 2.3345
_cell_volume 1304.67(19)
_computing_cell_refinement 'SMART (Brucker, 1999)'
_computing_data_collection 'SMART (Brucker, 1999)'
_computing_data_reduction 'SAINT-plus (bruker, 1999)'
_computing_molecular_graphics 'Ortep-3 for windows(Farrugia, 1997)'
_computing_publication_material 'SHELXL97 (Sheldrick, 1997)'
_computing_structure_refinement 'SHELXL97 (Sheldrick, 1997)'
_computing_structure_solution 'SHELXL97 (Sheldrick, 1997)'
_diffrn_ambient_temperature 293(2)
_diffrn_measured_fraction_theta_full 0.990
_diffrn_measured_fraction_theta_max 0.990
_diffrn_measurement_device_type 'Bruker SMART 1000 CCD dffractometer'
_diffrn_radiation_monochromator graphite
_diffrn_radiation_source 'fine-focus sealed tube'
_diffrn_radiation_type MoK\a
_diffrn_radiation_wavelength 0.71073
_diffrn_reflns_av_R_equivalents 0.0290
_diffrn_reflns_av_sigmaI/netI 0.0370
_diffrn_reflns_limit_h_max 13
_diffrn_reflns_limit_h_min -13
_diffrn_reflns_limit_k_max 14
_diffrn_reflns_limit_k_min -14
_diffrn_reflns_limit_l_max 18
_diffrn_reflns_limit_l_min -18
_diffrn_reflns_number 17705
_diffrn_reflns_theta_full 28.36
_diffrn_reflns_theta_max 28.36
_diffrn_reflns_theta_min 1.64
_exptl_absorpt_coefficient_mu 0.926
_exptl_absorpt_correction_T_max 0.8366
_exptl_absorpt_correction_T_min 0.6684
_exptl_absorpt_correction_type multi-scan
_exptl_absorpt_process_details 'SADABS (Sheldrick, 1996)'
_exptl_crystal_colour black
_exptl_crystal_density_diffrn 1.630
_exptl_crystal_density_method 'not measured'
_exptl_crystal_description block
_exptl_crystal_F_000 652
_exptl_crystal_size_max 0.308
_exptl_crystal_size_mid 0.213
_exptl_crystal_size_min 0.192
_refine_diff_density_max 0.532
_refine_diff_density_min -0.242
_refine_diff_density_rms 0.076
_refine_ls_extinction_coef none
_refine_ls_extinction_method none
_refine_ls_goodness_of_fit_ref 1.052
_refine_ls_hydrogen_treatment mixed
_refine_ls_matrix_type full
_refine_ls_number_parameters 352
_refine_ls_number_reflns 6457
_refine_ls_number_restraints 0
_refine_ls_restrained_S_all 1.052
_refine_ls_R_factor_all 0.0607
_refine_ls_R_factor_gt 0.0358
_refine_ls_shift/su_max 0.001
_refine_ls_shift/su_mean 0.000
_refine_ls_structure_factor_coef Fsqd
_refine_ls_weighting_details 'calc w=1/[\s^2^(Fo^2^)+(0.0459P)^2^+0.4951P] where P=(Fo^2^+2Fc^2^)/3'
_refine_ls_weighting_scheme calc
_refine_ls_wR_factor_gt 0.0843
_refine_ls_wR_factor_ref 0.0983
_reflns_number_gt 4726
_reflns_number_total 6457
_reflns_threshold_expression >2sigma(I)
_cod_data_source_file ic800208w-file004_3.cif
_cod_data_source_block MC4
_cod_database_code 4305032

loop_
_symmetry_equiv_pos_as_xyz
'x, y, z'
'-x, -y, -z'

loop_
_atom_site_label
_atom_site_type_symbol
_atom_site_fract_x
_atom_site_fract_y
_atom_site_fract_z
_atom_site_U_iso_or_equiv
_atom_site_adp_type
_atom_site_occupancy
_atom_site_symmetry_multiplicity
_atom_site_calc_flag
_atom_site_refinement_flags
_atom_site_disorder_assembly
_atom_site_disorder_group
V1 V 0.88037(4) 0.73319(4) 0.64790(3) 0.02561(10) Uani 1 1 d . . .
V2 V 0.67876(4) 0.58964(4) 0.81294(3) 0.02424(10) Uani 1 1 d . . .
S1 S 0.69335(6) 0.82215(5) 0.89692(5) 0.03034(14) Uani 1 1 d . . .
S2 S 0.62589(7) 0.95884(6) 1.09803(5) 0.03712(15) Uani 1 1 d . . .
O1 O 0.98743(18) 0.81480(17) 0.60496(14) 0.0388(4) Uani 1 1 d . . .
O2 O 0.77510(15) 0.86276(15) 0.68180(13) 0.0291(3) Uani 1 1 d . . .
O3 O 0.77932(18) 0.60116(16) 0.52478(13) 0.0332(4) Uani 1 1 d . . .
O4 O 0.79173(18) 0.55241(17) 0.89736(14) 0.0399(4) Uani 1 1 d . . .
O5 O 0.55566(16) 0.43225(15) 0.71225(13) 0.0318(4) Uani 1 1 d . . .
O6 O 0.75879(16) 0.63293(15) 0.72683(13) 0.0314(4) Uani 1 1 d . . .
N1 N 1.00640(18) 0.82279(18) 0.80448(15) 0.0276(4) Uani 1 1 d . . .
N2 N 1.00211(19) 0.59089(19) 0.66720(15) 0.0295(4) Uani 1 1 d . . .
N3 N 0.50979(19) 0.59428(18) 0.89277(15) 0.0273(4) Uani 1 1 d . . .
N4 N 0.5160(2) 0.70403(19) 0.98463(15) 0.0313(4) Uani 1 1 d . . .
C1 C 0.8233(2) 0.9938(2) 0.73615(18) 0.0273(5) Uani 1 1 d . . .
C2 C 0.7520(3) 1.0872(2) 0.7077(2) 0.0328(5) Uani 1 1 d . . .
H2 H 0.6755 1.0585 0.6476 0.039 Uiso 1 1 calc R . .
C3 C 0.7942(3) 1.2222(3) 0.7680(2) 0.0396(6) Uani 1 1 d . . .
H3 H 0.7467 1.2839 0.7476 0.047 Uiso 1 1 calc R . .
C4 C 0.9070(3) 1.2669(2) 0.8592(2) 0.0406(6) Uani 1 1 d . . .
H4 H 0.9339 1.3578 0.9000 0.049 Uiso 1 1 calc R . .
C5 C 0.9785(3) 1.1762(2) 0.8885(2) 0.0362(6) Uani 1 1 d . . .
H5 H 1.0532 1.2060 0.9499 0.043 Uiso 1 1 calc R . .
C6 C 0.9397(2) 1.0387(2) 0.82680(18) 0.0290(5) Uani 1 1 d . . .
C7 C 1.0177(2) 0.9468(2) 0.86090(19) 0.0300(5) Uani 1 1 d . . .
H7 H 1.0807 0.9796 0.9286 0.036 Uiso 1 1 calc R . .
C8 C 1.0917(2) 0.7380(2) 0.8469(2) 0.0341(5) Uani 1 1 d . . .
H8A H 1.0373 0.6833 0.8768 0.041 Uiso 1 1 calc R . .
H8B H 1.1743 0.7932 0.9027 0.041 Uiso 1 1 calc R . .
C9 C 1.1335(2) 0.6501(3) 0.7522(2) 0.0380(6) Uani 1 1 d . . .
H9A H 1.1999 0.7033 0.7293 0.046 Uiso 1 1 calc R . .
H9B H 1.1762 0.5805 0.7707 0.046 Uiso 1 1 calc R . .
C10 C 0.9627(3) 0.4631(2) 0.62204(19) 0.0326(5) Uani 1 1 d . . .
H10 H 1.0238 0.4099 0.6406 0.039 Uiso 1 1 calc R . .
C11 C 0.8303(2) 0.3963(2) 0.54460(18) 0.0295(5) Uani 1 1 d . . .
C12 C 0.7899(3) 0.2555(2) 0.5108(2) 0.0357(5) Uani 1 1 d . . .
H12 H 0.8501 0.2064 0.5373 0.043 Uiso 1 1 calc R . .
C13 C 0.6624(3) 0.1894(3) 0.4388(2) 0.0408(6) Uani 1 1 d . . .
H13 H 0.6364 0.0963 0.4172 0.049 Uiso 1 1 calc R . .
C14 C 0.5729(3) 0.2625(3) 0.3986(2) 0.0391(6) Uani 1 1 d . . .
H14 H 0.4861 0.2177 0.3509 0.047 Uiso 1 1 calc R . .
C15 C 0.6104(3) 0.4004(2) 0.42818(19) 0.0354(5) Uani 1 1 d . . .
H15 H 0.5503 0.4482 0.3998 0.043 Uiso 1 1 calc R . .
C16 C 0.7399(3) 0.4677(2) 0.50136(18) 0.0297(5) Uani 1 1 d . . .
C17 C 0.4387(2) 0.3500(2) 0.70428(18) 0.0274(5) Uani 1 1 d . . .
C18 C 0.3851(3) 0.2353(2) 0.6123(2) 0.0363(5) Uani 1 1 d . . .
H18 H 0.4331 0.2169 0.5591 0.044 Uiso 1 1 calc R . .
C19 C 0.2619(3) 0.1498(2) 0.6004(2) 0.0404(6) Uani 1 1 d . . .
H19 H 0.2268 0.0752 0.5382 0.048 Uiso 1 1 calc R . .
C20 C 0.1888(3) 0.1727(3) 0.6795(2) 0.0448(7) Uani 1 1 d . . .
H20 H 0.1066 0.1132 0.6712 0.054 Uiso 1 1 calc R . .
C21 C 0.2398(3) 0.2845(3) 0.7701(2) 0.0389(6) Uani 1 1 d . . .
H21 H 0.1916 0.3002 0.8234 0.047 Uiso 1 1 calc R . .
C22 C 0.3641(2) 0.3761(2) 0.78369(19) 0.0294(5) Uani 1 1 d . . .
C23 C 0.4051(2) 0.4969(2) 0.87507(19) 0.0299(5) Uani 1 1 d . . .
H23 H 0.3527 0.5063 0.9256 0.036 Uiso 1 1 calc R . .
C24 C 0.6003(2) 0.8104(2) 0.99068(18) 0.0286(5) Uani 1 1 d . . .
C25 C 0.4939(3) 0.9180(3) 1.1619(2) 0.0406(6) Uani 1 1 d . . .
H25A H 0.4979 0.9937 1.2235 0.061 Uiso 1 1 calc R . .
H25B H 0.5099 0.8424 1.1842 0.061 Uiso 1 1 calc R . .
H25C H 0.4029 0.8957 1.1122 0.061 Uiso 1 1 calc R . .

loop_
_atom_site_aniso_label
_atom_site_aniso_U_11
_atom_site_aniso_U_22
_atom_site_aniso_U_33
_atom_site_aniso_U_23
_atom_site_aniso_U_13
_atom_site_aniso_U_12
V1 0.02550(19) 0.02379(19) 0.0280(2) 0.00810(15) 0.00855(15) 0.00527(15)
V2 0.02325(18) 0.02128(18) 0.0285(2) 0.00838(15) 0.00772(15) 0.00401(14)
S1 0.0361(3) 0.0231(3) 0.0331(3) 0.0087(2) 0.0142(2) 0.0037(2)
S2 0.0419(3) 0.0296(3) 0.0342(3) 0.0023(2) 0.0129(3) 0.0031(3)
O1 0.0393(10) 0.0390(10) 0.0439(10) 0.0170(8) 0.0193(8) 0.0074(8)
O2 0.0258(8) 0.0234(8) 0.0351(9) 0.0072(7) 0.0060(7) 0.0043(6)
O3 0.0417(9) 0.0262(8) 0.0289(8) 0.0074(7) 0.0045(7) 0.0090(7)
O4 0.0383(10) 0.0337(9) 0.0450(10) 0.0139(8) 0.0018(8) 0.0114(8)
O5 0.0323(8) 0.0271(8) 0.0332(9) 0.0064(7) 0.0119(7) -0.0004(7)
O6 0.0313(8) 0.0250(8) 0.0361(9) 0.0054(7) 0.0154(7) 0.0008(6)
N1 0.0219(9) 0.0272(10) 0.0330(10) 0.0108(8) 0.0066(8) 0.0021(7)
N2 0.0248(9) 0.0319(10) 0.0324(10) 0.0099(8) 0.0092(8) 0.0080(8)
N3 0.0305(10) 0.0243(9) 0.0276(9) 0.0094(8) 0.0082(8) 0.0048(8)
N4 0.0354(11) 0.0299(10) 0.0272(10) 0.0062(8) 0.0113(8) 0.0052(8)
C1 0.0277(11) 0.0257(11) 0.0306(11) 0.0089(9) 0.0133(9) 0.0045(9)
C2 0.0324(12) 0.0297(12) 0.0383(13) 0.0125(10) 0.0114(10) 0.0076(10)
C3 0.0440(14) 0.0317(13) 0.0510(16) 0.0173(12) 0.0202(12) 0.0144(11)
C4 0.0466(15) 0.0238(12) 0.0509(16) 0.0062(11) 0.0217(13) 0.0062(11)
C5 0.0382(13) 0.0298(12) 0.0374(13) 0.0062(10) 0.0146(11) 0.0005(10)
C6 0.0286(11) 0.0271(11) 0.0317(12) 0.0087(9) 0.0124(9) 0.0025(9)
C7 0.0247(11) 0.0317(12) 0.0304(12) 0.0087(10) 0.0072(9) -0.0011(9)
C8 0.0289(12) 0.0321(12) 0.0371(13) 0.0118(10) 0.0001(10) 0.0042(10)
C9 0.0255(11) 0.0365(13) 0.0468(15) 0.0106(11) 0.0031(11) 0.0073(10)
C10 0.0332(12) 0.0330(13) 0.0375(13) 0.0137(10) 0.0142(10) 0.0145(10)
C11 0.0326(12) 0.0285(12) 0.0274(11) 0.0067(9) 0.0109(10) 0.0074(9)
C12 0.0422(14) 0.0295(12) 0.0395(14) 0.0118(11) 0.0144(11) 0.0145(11)
C13 0.0469(15) 0.0263(12) 0.0435(15) 0.0049(11) 0.0125(12) 0.0034(11)
C14 0.0389(14) 0.0353(13) 0.0344(13) 0.0026(11) 0.0075(11) 0.0032(11)
C15 0.0392(13) 0.0342(13) 0.0296(12) 0.0071(10) 0.0048(10) 0.0114(11)
C16 0.0373(12) 0.0271(11) 0.0250(11) 0.0054(9) 0.0117(10) 0.0098(10)
C17 0.0279(11) 0.0246(11) 0.0304(11) 0.0139(9) 0.0039(9) 0.0032(9)
C18 0.0430(14) 0.0282(12) 0.0344(13) 0.0097(10) 0.0075(11) 0.0021(10)
C19 0.0466(15) 0.0271(12) 0.0381(14) 0.0105(11) -0.0031(12) -0.0013(11)
C20 0.0349(13) 0.0341(14) 0.0595(18) 0.0180(13) 0.0050(13) -0.0069(11)
C21 0.0325(13) 0.0352(13) 0.0513(16) 0.0183(12) 0.0141(12) 0.0001(10)
C22 0.0278(11) 0.0262(11) 0.0351(12) 0.0142(10) 0.0062(9) 0.0027(9)
C23 0.0290(11) 0.0328(12) 0.0331(12) 0.0160(10) 0.0117(10) 0.0064(9)
C24 0.0291(11) 0.0298(12) 0.0278(11) 0.0098(9) 0.0082(9) 0.0079(9)
C25 0.0494(15) 0.0410(14) 0.0353(14) 0.0096(11) 0.0205(12) 0.0150(12)

loop_
_atom_type_symbol
_atom_type_description
_atom_type_scat_dispersion_real
_atom_type_scat_dispersion_imag
_atom_type_scat_source
C C 0.0033 0.0016 'International Tables Vol C Tables 4.2.6.8 and 6.1.1.4'
H H 0.0000 0.0000 'International Tables Vol C Tables 4.2.6.8 and 6.1.1.4'
N N 0.0061 0.0033 'International Tables Vol C Tables 4.2.6.8 and 6.1.1.4'
O O 0.0106 0.0060 'International Tables Vol C Tables 4.2.6.8 and 6.1.1.4'
S S 0.1246 0.1234 'International Tables Vol C Tables 4.2.6.8 and 6.1.1.4'
V V 0.3005 0.5294 'International Tables Vol C Tables 4.2.6.8 and 6.1.1.4'

loop_
_geom_angle_atom_site_label_1
_geom_angle_atom_site_label_2
_geom_angle_atom_site_label_3
_geom_angle
_geom_angle_site_symmetry_1
_geom_angle_site_symmetry_3
_geom_angle_publ_flag
O1 V1 O3 101.68(9) . . ?
O1 V1 O2 96.96(8) . . ?
O3 V1 O2 108.24(7) . . ?
O1 V1 N1 90.62(8) . . ?
O3 V1 N1 158.97(7) . . ?
O2 V1 N1 86.80(7) . . ?
O1 V1 N2 96.03(8) . . ?
O3 V1 N2 84.99(7) . . ?
O2 V1 N2 159.08(7) . . ?
N1 V1 N2 76.73(7) . . ?
O1 V1 O6 171.89(8) . . ?
O3 V1 O6 85.50(7) . . ?
O2 V1 O6 84.22(7) . . ?
N1 V1 O6 81.41(7) . . ?
N2 V1 O6 80.69(7) . . ?
O4 V2 O6 108.54(9) . . ?
O4 V2 O5 110.51(8) . . ?
O6 V2 O5 96.96(7) . . ?
O4 V2 N3 98.49(8) . . ?
O6 V2 N3 150.97(8) . . ?
O5 V2 N3 82.91(7) . . ?
O4 V2 S1 103.54(7) . . ?
O6 V2 S1 86.72(6) . . ?
O5 V2 S1 142.38(6) . . ?
N3 V2 S1 76.62(5) . . ?
C24 S1 V2 98.07(8) . . ?
C24 S2 C25 101.87(12) . . ?
C1 O2 V1 127.07(14) . . ?
C16 O3 V1 131.60(15) . . ?
C17 O5 V2 138.65(15) . . ?
V2 O6 V1 166.20(9) . . ?
C7 N1 C8 120.4(2) . . ?
C7 N1 V1 123.55(16) . . ?
C8 N1 V1 115.95(14) . . ?
C10 N2 C9 120.9(2) . . ?
C10 N2 V1 125.67(16) . . ?
C9 N2 V1 112.81(15) . . ?
C23 N3 N4 111.42(18) . . ?
C23 N3 V2 127.19(16) . . ?
N4 N3 V2 120.76(13) . . ?
C24 N4 N3 111.85(18) . . ?
O2 C1 C2 119.7(2) . . ?
O2 C1 C6 120.9(2) . . ?
C2 C1 C6 119.2(2) . . ?
C3 C2 C1 120.4(2) . . ?
C2 C3 C4 120.6(2) . . ?
C5 C4 C3 119.8(2) . . ?
C4 C5 C6 120.6(2) . . ?
C5 C6 C1 119.3(2) . . ?
C5 C6 C7 118.8(2) . . ?
C1 C6 C7 121.9(2) . . ?
N1 C7 C6 124.9(2) . . ?
N1 C8 C9 105.8(2) . . ?
N2 C9 C8 105.17(19) . . ?
N2 C10 C11 124.5(2) . . ?
C16 C11 C12 118.6(2) . . ?
C16 C11 C10 121.7(2) . . ?
C12 C11 C10 119.7(2) . . ?
C13 C12 C11 120.8(2) . . ?
C12 C13 C14 119.6(2) . . ?
C15 C14 C13 121.1(2) . . ?
C14 C15 C16 119.3(2) . . ?
O3 C16 C11 120.5(2) . . ?
O3 C16 C15 118.9(2) . . ?
C11 C16 C15 120.5(2) . . ?
O5 C17 C18 119.1(2) . . ?
O5 C17 C22 122.1(2) . . ?
C18 C17 C22 118.8(2) . . ?
C19 C18 C17 120.5(2) . . ?
C18 C19 C20 121.3(2) . . ?
C21 C20 C19 119.0(2) . . ?
C20 C21 C22 121.1(3) . . ?
C17 C22 C21 119.2(2) . . ?
C17 C22 C23 122.1(2) . . ?
C21 C22 C23 118.5(2) . . ?
N3 C23 C22 125.0(2) . . ?
N4 C24 S1 125.19(18) . . ?
N4 C24 S2 120.15(17) . . ?
S1 C24 S2 114.65(13) . . ?

loop_
_geom_bond_atom_site_label_1
_geom_bond_atom_site_label_2
_geom_bond_distance
_geom_bond_site_symmetry_2
_geom_bond_publ_flag
V1 V1 9.9337(10) 1_655 ?
V1 V1 6.4348(8) 2_766 ?
V1 V2 9.4710(10) 2_767 ?
V1 V2 3.7921(7) 1_555 ?
V2 V2 9.9337(10) 1_455 ?
V2 V2 7.2886(8) 2_667 ?
V1 O1 1.5923(17) . ?
V1 O3 1.8146(16) . ?
V1 O2 1.8451(15) . ?
V1 N1 2.0821(19) . ?
V1 N2 2.1007(19) . ?
V1 O6 2.1461(16) . ?
V2 O4 1.6044(17) . ?
V2 O6 1.6733(16) . ?
V2 O5 1.8892(16) . ?
V2 N3 2.1715(19) . ?
V2 S1 2.3662(7) . ?
S1 C24 1.737(2) . ?
S2 C24 1.743(2) . ?
S2 C25 1.787(3) . ?
O2 C1 1.336(3) . ?
O3 C16 1.345(3) . ?
O5 C17 1.325(3) . ?
N1 C7 1.289(3) . ?
N1 C8 1.473(3) . ?
N2 C10 1.282(3) . ?
N2 C9 1.467(3) . ?
N3 C23 1.296(3) . ?
N3 N4 1.411(3) . ?
N4 C24 1.289(3) . ?
C1 C2 1.392(3) . ?
C1 C6 1.409(3) . ?
C2 C3 1.382(3) . ?
C3 C4 1.392(4) . ?
C4 C5 1.373(4) . ?
C5 C6 1.406(3) . ?
C6 C7 1.446(3) . ?
C8 C9 1.513(3) . ?
C10 C11 1.439(3) . ?
C11 C16 1.398(3) . ?
C11 C12 1.405(3) . ?
C12 C13 1.377(4) . ?
C13 C14 1.388(4) . ?
C14 C15 1.378(3) . ?
C15 C16 1.399(3) . ?
C17 C18 1.402(3) . ?
C17 C22 1.407(3) . ?
C18 C19 1.375(3) . ?
C19 C20 1.392(4) . ?
C20 C21 1.373(4) . ?
C21 C22 1.412(3) . ?
C22 C23 1.432(3) . ?

loop_
_geom_torsion_atom_site_label_1
_geom_torsion_atom_site_label_2
_geom_torsion_atom_site_label_3
_geom_torsion_atom_site_label_4
_geom_torsion
_geom_torsion_site_symmetry_1
_geom_torsion_site_symmetry_2
_geom_torsion_site_symmetry_3
_geom_torsion_site_symmetry_4
_geom_torsion_publ_flag
O4 V2 S1 C24 -76.36(11) . . . . ?
O6 V2 S1 C24 175.36(10) . . . . ?
O5 V2 S1 C24 78.21(12) . . . . ?
N3 V2 S1 C24 19.32(9) . . . . ?
O1 V1 O2 C1 -46.88(19) . . . . ?
O3 V1 O2 C1 -151.65(17) . . . . ?
N1 V1 O2 C1 43.36(18) . . . . ?
N2 V1 O2 C1 81.1(3) . . . . ?
O6 V1 O2 C1 125.04(18) . . . . ?
O1 V1 O3 C16 133.5(2) . . . . ?
O2 V1 O3 C16 -125.03(19) . . . . ?
N1 V1 O3 C16 8.9(3) . . . . ?
N2 V1 O3 C16 38.4(2) . . . . ?
O6 V1 O3 C16 -42.6(2) . . . . ?
O4 V2 O5 C17 84.3(2) . . . . ?
O6 V2 O5 C17 -162.9(2) . . . . ?
N3 V2 O5 C17 -12.2(2) . . . . ?
S1 V2 O5 C17 -69.3(2) . . . . ?
O4 V2 O6 V1 -78.1(4) . . . . ?
O5 V2 O6 V1 167.5(4) . . . . ?
N3 V2 O6 V1 79.6(5) . . . . ?
S1 V2 O6 V1 25.1(4) . . . . ?
O1 V1 O6 V2 43.2(8) . . . . ?
O3 V1 O6 V2 -164.4(4) . . . . ?
O2 V1 O6 V2 -55.5(4) . . . . ?
N1 V1 O6 V2 32.1(4) . . . . ?
N2 V1 O6 V2 109.9(4) . . . . ?
O1 V1 N1 C7 72.33(19) . . . . ?
O3 V1 N1 C7 -161.3(2) . . . . ?
O2 V1 N1 C7 -24.61(18) . . . . ?
N2 V1 N1 C7 168.38(19) . . . . ?
O6 V1 N1 C7 -109.24(18) . . . . ?
O1 V1 N1 C8 -103.86(16) . . . . ?
O3 V1 N1 C8 22.5(3) . . . . ?
O2 V1 N1 C8 159.21(16) . . . . ?
N2 V1 N1 C8 -7.81(15) . . . . ?
O6 V1 N1 C8 74.58(15) . . . . ?
O1 V1 N2 C10 -122.2(2) . . . . ?
O3 V1 N2 C10 -20.9(2) . . . . ?
O2 V1 N2 C10 109.7(2) . . . . ?
N1 V1 N2 C10 148.6(2) . . . . ?
O6 V1 N2 C10 65.3(2) . . . . ?
O1 V1 N2 C9 66.70(17) . . . . ?
O3 V1 N2 C9 167.95(17) . . . . ?
O2 V1 N2 C9 -61.4(3) . . . . ?
N1 V1 N2 C9 -22.51(16) . . . . ?
O6 V1 N2 C9 -105.81(16) . . . . ?
O4 V2 N3 C23 -94.2(2) . . . . ?
O6 V2 N3 C23 107.1(2) . . . . ?
O5 V2 N3 C23 15.57(19) . . . . ?
S1 V2 N3 C23 163.8(2) . . . . ?
O4 V2 N3 N4 75.91(16) . . . . ?
O6 V2 N3 N4 -82.7(2) . . . . ?
O5 V2 N3 N4 -174.30(16) . . . . ?
S1 V2 N3 N4 -26.08(14) . . . . ?
C23 N3 N4 C24 -166.8(2) . . . . ?
V2 N3 N4 C24 21.6(2) . . . . ?
V1 O2 C1 C2 143.96(18) . . . . ?
V1 O2 C1 C6 -40.5(3) . . . . ?
O2 C1 C2 C3 175.1(2) . . . . ?
C6 C1 C2 C3 -0.5(3) . . . . ?
C1 C2 C3 C4 -1.0(4) . . . . ?
C2 C3 C4 C5 1.0(4) . . . . ?
C3 C4 C5 C6 0.7(4) . . . . ?
C4 C5 C6 C1 -2.2(3) . . . . ?
C4 C5 C6 C7 -179.8(2) . . . . ?
O2 C1 C6 C5 -173.4(2) . . . . ?
C2 C1 C6 C5 2.1(3) . . . . ?
O2 C1 C6 C7 4.1(3) . . . . ?
C2 C1 C6 C7 179.7(2) . . . . ?
C8 N1 C7 C6 179.7(2) . . . . ?
V1 N1 C7 C6 3.7(3) . . . . ?
C5 C6 C7 N1 -169.8(2) . . . . ?
C1 C6 C7 N1 12.6(4) . . . . ?
C7 N1 C8 C9 -141.7(2) . . . . ?
V1 N1 C8 C9 34.6(2) . . . . ?
C10 N2 C9 C8 -124.7(2) . . . . ?
V1 N2 C9 C8 46.9(2) . . . . ?
N1 C8 C9 N2 -50.4(2) . . . . ?
C9 N2 C10 C11 174.7(2) . . . . ?
V1 N2 C10 C11 4.2(3) . . . . ?
N2 C10 C11 C16 8.5(4) . . . . ?
N2 C10 C11 C12 -171.7(2) . . . . ?
C16 C11 C12 C13 -1.7(4) . . . . ?
C10 C11 C12 C13 178.4(2) . . . . ?
C11 C12 C13 C14 0.4(4) . . . . ?
C12 C13 C14 C15 1.1(4) . . . . ?
C13 C14 C15 C16 -1.1(4) . . . . ?
V1 O3 C16 C11 -37.5(3) . . . . ?
V1 O3 C16 C15 146.16(19) . . . . ?
C12 C11 C16 O3 -174.6(2) . . . . ?
C10 C11 C16 O3 5.3(3) . . . . ?
C12 C11 C16 C15 1.7(3) . . . . ?
C10 C11 C16 C15 -178.4(2) . . . . ?
C14 C15 C16 O3 176.0(2) . . . . ?
C14 C15 C16 C11 -0.3(4) . . . . ?
V2 O5 C17 C18 -176.32(17) . . . . ?
V2 O5 C17 C22 5.7(4) . . . . ?
O5 C17 C18 C19 -178.3(2) . . . . ?
C22 C17 C18 C19 -0.2(4) . . . . ?
C17 C18 C19 C20 -1.3(4) . . . . ?
C18 C19 C20 C21 1.3(4) . . . . ?
C19 C20 C21 C22 0.3(4) . . . . ?
O5 C17 C22 C21 179.8(2) . . . . ?
C18 C17 C22 C21 1.7(3) . . . . ?
O5 C17 C22 C23 3.7(3) . . . . ?
C18 C17 C22 C23 -174.3(2) . . . . ?
C20 C21 C22 C17 -1.8(4) . . . . ?
C20 C21 C22 C23 174.4(2) . . . . ?
N4 N3 C23 C22 175.0(2) . . . . ?
V2 N3 C23 C22 -14.1(3) . . . . ?
C17 C22 C23 N3 2.0(4) . . . . ?
C21 C22 C23 N3 -174.1(2) . . . . ?
N3 N4 C24 S1 1.5(3) . . . . ?
N3 N4 C24 S2 -179.65(15) . . . . ?
V2 S1 C24 N4 -19.1(2) . . . . ?
V2 S1 C24 S2 162.03(11) . . . . ?
C25 S2 C24 N4 -8.8(2) . . . . ?
C25 S2 C24 S1 170.09(14) . . . . ?
